data_2234386
loop_
_publ_author_name
'Yusof, Mohd Sukeri Mohd'
'Mutalib, Fatimah Abdul'
'Arshad, Suhana'
'Razak, Ibrahim Abdul'

_publ_section_title
;
 1-(5-Benzylsulfanyl-2,2-dimethyl-2,3-dihydro-1,3,4-thiadiazol-3-yl)-2,2-dimethylpropan-1-one
;
_journal_coeditor_code RZ2718
_journal_issue 4
_journal_name_full 'Acta Crystallographica Section E'
_journal_page_first o1228
_journal_paper_doi 10.1107/S1600536812012639
_journal_volume 68
_journal_year 2012
_chemical_formula_iupac 'C16 H22 N2 O S2'
_chemical_formula_moiety 'C16 H22 N2 O S2'
_chemical_formula_sum 'C16 H22 N2 O S2'
_chemical_formula_weight 322.48
_chemical_name_systematic
;
1-(5-Benzylsulfanyl-2,2-dimethyl-2,3-dihydro-1,3,4-thiadiazol-3-yl)-
2,2-dimethylpropan-1-one
;
_space_group_IT_number 14
_symmetry_cell_setting monoclinic
_symmetry_space_group_name_Hall '-P 2ybc'
_symmetry_space_group_name_H-M 'P 1 21/c 1'
_atom_sites_solution_hydrogens geom
_atom_sites_solution_primary direct
_atom_sites_solution_secondary difmap
_audit_creation_method SHELXL-97
_cell_angle_alpha 90.00
_cell_angle_beta 96.3450(10)
_cell_angle_gamma 90.00
_cell_formula_units_Z 4
_cell_length_a 16.6174(2)
_cell_length_b 10.51780(10)
_cell_length_c 9.67580(10)
_cell_measurement_reflns_used 6904
_cell_measurement_temperature 100.0(10)
_cell_measurement_theta_max 32.33
_cell_measurement_theta_min 2.87
_cell_volume 1680.76(3)
_computing_cell_refinement 'SAINT (Bruker, 2009)'
_computing_data_collection 'APEX2 (Bruker, 2009)'
_computing_data_reduction 'SAINT (Bruker, 2009)'
_computing_molecular_graphics 'SHELXTL (Sheldrick, 2008)'
_computing_publication_material 'SHELXTL (Sheldrick, 2008) and PLATON (Spek, 2009)'
_computing_structure_refinement 'SHELXTL (Sheldrick, 2008)'
_computing_structure_solution 'SHELXTL (Sheldrick, 2008)'
_diffrn_ambient_temperature 100.0(10)
_diffrn_measured_fraction_theta_full 0.987
_diffrn_measured_fraction_theta_max 0.987
_diffrn_measurement_device_type
;
Bruker SMART APEXII CCD area-detector
;
_diffrn_measurement_method '\f and \w scans'
_diffrn_radiation_monochromator graphite
_diffrn_radiation_source 'fine-focus sealed tube'
_diffrn_radiation_type MoK\a
_diffrn_radiation_wavelength 0.71073
_diffrn_reflns_av_R_equivalents 0.0325
_diffrn_reflns_av_sigmaI/netI 0.0380
_diffrn_reflns_limit_h_max 13
_diffrn_reflns_limit_h_min -25
_diffrn_reflns_limit_k_max 15
_diffrn_reflns_limit_k_min -15
_diffrn_reflns_limit_l_max 14
_diffrn_reflns_limit_l_min -12
_diffrn_reflns_number 22216
_diffrn_reflns_theta_full 32.42
_diffrn_reflns_theta_max 32.42
_diffrn_reflns_theta_min 2.30
_exptl_absorpt_coefficient_mu 0.317
_exptl_absorpt_correction_T_max 0.9620
_exptl_absorpt_correction_T_min 0.9220
_exptl_absorpt_correction_type multi-scan
_exptl_absorpt_process_details '(SADABS; Bruker, 2009)'
_exptl_crystal_colour colourless
_exptl_crystal_density_diffrn 1.274
_exptl_crystal_density_method 'not measured'
_exptl_crystal_description block
_exptl_crystal_F_000 688
_exptl_crystal_size_max 0.26
_exptl_crystal_size_mid 0.19
_exptl_crystal_size_min 0.12
_refine_diff_density_max 0.380
_refine_diff_density_min -0.253
_refine_ls_extinction_method none
_refine_ls_goodness_of_fit_ref 1.024
_refine_ls_hydrogen_treatment constr
_refine_ls_matrix_type full
_refine_ls_number_parameters 225
_refine_ls_number_reflns 5972
_refine_ls_number_restraints 0
_refine_ls_restrained_S_all 1.024
_refine_ls_R_factor_all 0.0555
_refine_ls_R_factor_gt 0.0392
_refine_ls_shift/su_max 0.001
_refine_ls_shift/su_mean 0.000
_refine_ls_structure_factor_coef Fsqd
_refine_ls_weighting_details 'calc w=1/[\s^2^(Fo^2^)+(0.0355P)^2^+0.5012P] where P=(Fo^2^+2Fc^2^)/3'
_refine_ls_weighting_scheme calc
_refine_ls_wR_factor_gt 0.0838
_refine_ls_wR_factor_ref 0.0915
_reflns_number_gt 4678
_reflns_number_total 5972
_reflns_threshold_expression I>2\s(I)
_cod_data_source_file rz2718.cif
_cod_data_source_block I
_cod_original_sg_symbol_H-M 'P 21/c'
_cod_database_code 2234386
_cod_database_fobs_code 2234386

loop_
_symmetry_equiv_pos_as_xyz
'x, y, z'
'-x, y+1/2, -z+1/2'
'-x, -y, -z'
'x, -y-1/2, z-1/2'

loop_
_atom_site_type_symbol
_atom_site_label
_atom_site_fract_x
_atom_site_fract_y
_atom_site_fract_z
_atom_site_U_iso_or_equiv
_atom_site_adp_type
_atom_site_calc_flag
_atom_site_refinement_flags
_atom_site_occupancy
_atom_site_symmetry_multiplicity
_atom_site_disorder_assembly
_atom_site_disorder_group
S S1 0.36774(15) 0.26997(19) 0.2500(3) 0.0233(4) Uani d P 0.641(11) 1 A 1
S S1X 0.3827(2) 0.28188(18) 0.2089(6) 0.0216(6) Uani d P 0.359(11) 1 A 2
S S2 0.214397(18) 0.34659(3) 0.07503(3) 0.01843(7) Uani d . 1 1 A .
O O1 0.41502(5) -0.14077(8) 0.14798(9) 0.02125(18) Uani d . 1 1 A .
N N1 0.28175(6) 0.11644(9) 0.08318(10) 0.01500(18) Uani d . 1 1 A .
N N2 0.34822(6) 0.04481(9) 0.13754(10) 0.01761(19) Uani d . 1 1 A .
C C1 0.09412(8) 0.41815(12) -0.21819(12) 0.0227(2) Uani d . 1 1 . .
H H1A 0.1467 0.4243 -0.2475 0.027 Uiso calc R 1 1 . .
C C2 0.03192(8) 0.49319(13) -0.28083(14) 0.0279(3) Uani d . 1 1 . .
H H2A 0.0420 0.5505 -0.3528 0.033 Uiso calc R 1 1 . .
C C3 -0.04488(8) 0.48490(12) -0.23872(14) 0.0250(3) Uani d . 1 1 . .
H H3A -0.0875 0.5360 -0.2822 0.030 Uiso calc R 1 1 . .
C C4 -0.05940(7) 0.40174(11) -0.13292(13) 0.0223(2) Uani d . 1 1 . .
H H4A -0.1120 0.3961 -0.1036 0.027 Uiso calc R 1 1 . .
C C5 0.00308(7) 0.32658(11) -0.06983(12) 0.0193(2) Uani d . 1 1 . .
H H5A -0.0070 0.2701 0.0029 0.023 Uiso calc R 1 1 . .
C C6 0.08002(7) 0.33358(10) -0.11244(11) 0.0166(2) Uani d . 1 1 . .
C C7 0.14763(7) 0.25122(11) -0.04636(12) 0.0183(2) Uani d . 1 1 . .
H H7A 0.1786 0.2155 -0.1190 0.022 Uiso calc R 1 1 . .
H H7B 0.1250 0.1798 0.0036 0.022 Uiso calc R 1 1 . .
C C8 0.28772(7) 0.23196(10) 0.12453(11) 0.0161(2) Uani d . 1 1 . .
C C9 0.41461(7) 0.11385(10) 0.22346(11) 0.0159(2) Uani d . 1 1 . .
C C10 0.4419(3) 0.0577(4) 0.3624(4) 0.0267(7) Uani d P 0.641(11) 1 A 1
H H10A 0.4695 -0.0232 0.3500 0.040 Uiso calc PR 0.641(11) 1 A 1
H H10B 0.3949 0.0431 0.4131 0.040 Uiso calc PR 0.641(11) 1 A 1
H H10C 0.4794 0.1165 0.4153 0.040 Uiso calc PR 0.641(11) 1 A 1
C C10X 0.4118(6) 0.0686(8) 0.3771(8) 0.0296(14) Uani d P 0.359(11) 1 A 2
H H10D 0.4294 -0.0202 0.3860 0.044 Uiso calc PR 0.359(11) 1 A 2
H H10E 0.3563 0.0760 0.4016 0.044 Uiso calc PR 0.359(11) 1 A 2
H H10F 0.4479 0.1218 0.4397 0.044 Uiso calc PR 0.359(11) 1 A 2
C C11 0.4847(2) 0.1317(4) 0.1339(4) 0.0252(7) Uani d P 0.641(11) 1 A 1
H H11A 0.5099 0.0491 0.1195 0.038 Uiso calc PR 0.641(11) 1 A 1
H H11B 0.5251 0.1892 0.1814 0.038 Uiso calc PR 0.641(11) 1 A 1
H H11C 0.4639 0.1680 0.0438 0.038 Uiso calc PR 0.641(11) 1 A 1
C C11X 0.4988(4) 0.1030(7) 0.1826(10) 0.0275(14) Uani d P 0.359(11) 1 A 2
H H11D 0.5184 0.0158 0.1986 0.041 Uiso calc PR 0.359(11) 1 A 2
H H11E 0.5346 0.1620 0.2385 0.041 Uiso calc PR 0.359(11) 1 A 2
H H11F 0.4983 0.1242 0.0839 0.041 Uiso calc PR 0.359(11) 1 A 2
C C12 0.35519(7) -0.08096(10) 0.10018(11) 0.0146(2) Uani d . 1 1 . .
C C13 0.28826(7) -0.14282(10) -0.00111(11) 0.0147(2) Uani d . 1 1 A .
C C14 0.28175(7) -0.07640(11) -0.14377(11) 0.0178(2) Uani d . 1 1 . .
H H14A 0.3346 -0.0783 -0.1799 0.027 Uiso calc R 1 1 A .
H H14B 0.2648 0.0120 -0.1336 0.027 Uiso calc R 1 1 . .
H H14C 0.2417 -0.1207 -0.2086 0.027 Uiso calc R 1 1 . .
C C15 0.20567(7) -0.14025(11) 0.05629(12) 0.0202(2) Uani d . 1 1 . .
H H15A 0.1667 -0.1908 -0.0041 0.030 Uiso calc R 1 1 A .
H H15B 0.1865 -0.0523 0.0592 0.030 Uiso calc R 1 1 . .
H H15C 0.2112 -0.1760 0.1504 0.030 Uiso calc R 1 1 . .
C C16 0.31270(8) -0.28173(10) -0.02075(13) 0.0210(2) Uani d . 1 1 . .
H H16A 0.3649 -0.2846 -0.0588 0.031 Uiso calc R 1 1 A .
H H16B 0.2715 -0.3239 -0.0852 0.031 Uiso calc R 1 1 . .
H H16C 0.3173 -0.3255 0.0692 0.031 Uiso calc R 1 1 . .

loop_
_atom_site_aniso_label
_atom_site_aniso_U_11
_atom_site_aniso_U_22
_atom_site_aniso_U_33
_atom_site_aniso_U_12
_atom_site_aniso_U_13
_atom_site_aniso_U_23
S1 0.0205(5) 0.0179(4) 0.0287(7) 0.0056(3) -0.0097(5) -0.0087(4)
S1X 0.0196(8) 0.0125(4) 0.0302(13) -0.0001(4) -0.0078(8) -0.0024(6)
S2 0.01715(14) 0.01447(12) 0.02242(14) 0.00448(10) -0.00341(11) -0.00322(10)
O1 0.0199(4) 0.0168(4) 0.0253(4) 0.0047(3) -0.0053(3) -0.0004(3)
N1 0.0120(4) 0.0150(4) 0.0175(4) 0.0024(3) -0.0007(3) 0.0005(3)
N2 0.0152(5) 0.0142(4) 0.0215(5) 0.0033(3) -0.0065(4) -0.0029(3)
C1 0.0196(6) 0.0273(6) 0.0219(6) 0.0068(5) 0.0048(5) 0.0048(5)
C2 0.0276(7) 0.0321(7) 0.0243(6) 0.0092(5) 0.0042(5) 0.0108(5)
C3 0.0204(6) 0.0257(6) 0.0277(6) 0.0078(5) -0.0030(5) 0.0033(5)
C4 0.0147(5) 0.0203(5) 0.0314(6) 0.0012(4) 0.0002(5) -0.0008(5)
C5 0.0177(6) 0.0171(5) 0.0227(5) -0.0007(4) 0.0003(4) 0.0007(4)
C6 0.0167(5) 0.0152(5) 0.0168(5) 0.0029(4) -0.0024(4) -0.0018(4)
C7 0.0169(5) 0.0163(5) 0.0204(5) 0.0027(4) -0.0037(4) -0.0021(4)
C8 0.0149(5) 0.0157(5) 0.0171(5) 0.0023(4) -0.0013(4) -0.0013(4)
C9 0.0143(5) 0.0144(4) 0.0180(5) 0.0018(4) -0.0029(4) -0.0025(4)
C10 0.037(2) 0.0245(11) 0.0163(13) -0.0004(14) -0.0060(14) -0.0003(9)
C10X 0.043(4) 0.025(2) 0.020(2) -0.009(3) 0.001(3) 0.0002(17)
C11 0.0236(14) 0.0246(14) 0.0280(16) -0.0058(10) 0.0061(12) -0.0046(11)
C11X 0.020(2) 0.024(2) 0.040(4) -0.0046(18) 0.007(2) -0.010(2)
C12 0.0162(5) 0.0134(4) 0.0142(5) 0.0011(4) 0.0018(4) 0.0008(4)
C13 0.0153(5) 0.0136(4) 0.0149(5) -0.0005(4) 0.0007(4) -0.0004(4)
C14 0.0199(6) 0.0182(5) 0.0147(5) -0.0004(4) -0.0004(4) -0.0001(4)
C15 0.0178(6) 0.0202(5) 0.0229(5) -0.0037(4) 0.0043(5) -0.0005(4)
C16 0.0258(6) 0.0142(5) 0.0223(5) 0.0004(4) -0.0004(5) -0.0015(4)

loop_
_atom_type_symbol
_atom_type_description
_atom_type_scat_dispersion_real
_atom_type_scat_dispersion_imag
_atom_type_scat_source
C C 0.0033 0.0016 'International Tables Vol C Tables 4.2.6.8 and 6.1.1.4'
H H 0.0000 0.0000 'International Tables Vol C Tables 4.2.6.8 and 6.1.1.4'
N N 0.0061 0.0033 'International Tables Vol C Tables 4.2.6.8 and 6.1.1.4'
O O 0.0106 0.0060 'International Tables Vol C Tables 4.2.6.8 and 6.1.1.4'
S S 0.1246 0.1234 'International Tables Vol C Tables 4.2.6.8 and 6.1.1.4'

loop_
_geom_angle_atom_site_label_1
_geom_angle_atom_site_label_2
_geom_angle_atom_site_label_3
_geom_angle
C8 S1 C9 90.02(7)
C8 S1X C9 89.16(10)
C8 S2 C7 98.83(5)
C8 N1 N2 111.41(9)
C12 N2 N1 120.42(9)
C12 N2 C9 122.25(9)
N1 N2 C9 116.98(8)
C2 C1 C6 120.42(12)
C2 C1 H1A 119.8
C6 C1 H1A 119.8
C3 C2 C1 120.18(12)
C3 C2 H2A 119.9
C1 C2 H2A 119.9
C2 C3 C4 119.85(11)
C2 C3 H3A 120.1
C4 C3 H3A 120.1
C3 C4 C5 119.98(12)
C3 C4 H4A 120.0
C5 C4 H4A 120.0
C6 C5 C4 120.45(11)
C6 C5 H5A 119.8
C4 C5 H5A 119.8
C5 C6 C1 119.12(11)
C5 C6 C7 120.83(10)
C1 C6 C7 120.06(11)
C6 C7 S2 109.24(8)
C6 C7 H7A 109.8
S2 C7 H7A 109.8
C6 C7 H7B 109.8
S2 C7 H7B 109.8
H7A C7 H7B 108.3
N1 C8 S2 122.90(9)
N1 C8 S1 117.51(10)
S2 C8 S1 119.24(7)
N1 C8 S1X 117.33(12)
S2 C8 S1X 118.74(9)
C10 C9 N2 116.2(2)
C10 C9 C11X 90.4(3)
N2 C9 C11X 118.0(3)
C10 C9 C11 112.43(18)
N2 C9 C11 107.73(16)
N2 C9 C10X 106.4(3)
C11X C9 C10X 110.7(3)
N2 C9 S1X 103.56(9)
C11X C9 S1X 108.7(2)
C10X C9 S1X 109.0(3)
C10 C9 S1 108.51(15)
N2 C9 S1 102.27(8)
C11X C9 S1 121.6(2)
C11 C9 S1 109.09(13)
C10X C9 S1 94.7(3)
C9 C10 H10A 109.5
C9 C10 H10B 109.5
C9 C10 H10C 109.5
C9 C10X H10D 109.5
C9 C10X H10E 109.5
H10D C10X H10E 109.5
C9 C10X H10F 109.5
H10D C10X H10F 109.5
H10E C10X H10F 109.5
C9 C11 H11A 109.5
C9 C11 H11B 109.5
C9 C11 H11C 109.5
C9 C11X H11D 109.5
C9 C11X H11E 109.5
H11D C11X H11E 109.5
C9 C11X H11F 109.5
H11D C11X H11F 109.5
H11E C11X H11F 109.5
O1 C12 N2 118.84(10)
O1 C12 C13 121.47(9)
N2 C12 C13 119.69(9)
C16 C13 C15 108.72(9)
C16 C13 C14 108.32(9)
C15 C13 C14 109.81(9)
C16 C13 C12 107.35(9)
C15 C13 C12 111.90(9)
C14 C13 C12 110.64(9)
C13 C14 H14A 109.5
C13 C14 H14B 109.5
H14A C14 H14B 109.5
C13 C14 H14C 109.5
H14A C14 H14C 109.5
H14B C14 H14C 109.5
C13 C15 H15A 109.5
C13 C15 H15B 109.5
H15A C15 H15B 109.5
C13 C15 H15C 109.5
H15A C15 H15C 109.5
H15B C15 H15C 109.5
C13 C16 H16A 109.5
C13 C16 H16B 109.5
H16A C16 H16B 109.5
C13 C16 H16C 109.5
H16A C16 H16C 109.5
H16B C16 H16C 109.5

loop_
_geom_bond_atom_site_label_1
_geom_bond_atom_site_label_2
_geom_bond_distance
S1 C8 1.7448(16)
S1 C9 1.8473(15)
S1X C8 1.774(2)
S1X C9 1.846(2)
S2 C8 1.7432(11)
S2 C7 1.8245(12)
O1 C12 1.2233(13)
N1 C8 1.2795(14)
N1 N2 1.3913(13)
N2 C12 1.3796(14)
N2 C9 1.4942(14)
C1 C2 1.3857(17)
C1 C6 1.3950(16)
C1 H1A 0.9500
C2 C3 1.3847(18)
C2 H2A 0.9500
C3 C4 1.3878(18)
C3 H3A 0.9500
C4 C5 1.3912(17)
C4 H4A 0.9500
C5 C6 1.3880(16)
C5 H5A 0.9500
C6 C7 1.5042(16)
C7 H7A 0.9900
C7 H7B 0.9900
C9 C10 1.492(4)
C9 C11X 1.499(6)
C9 C11 1.539(3)
C9 C10X 1.566(8)
C10 H10A 0.9800
C10 H10B 0.9800
C10 H10C 0.9800
C10X H10D 0.9800
C10X H10E 0.9800
C10X H10F 0.9800
C11 H11A 0.9800
C11 H11B 0.9800
C11 H11C 0.9800
C11X H11D 0.9800
C11X H11E 0.9800
C11X H11F 0.9800
C12 C13 1.5428(15)
C13 C16 1.5339(15)
C13 C15 1.5365(16)
C13 C14 1.5401(15)
C14 H14A 0.9800
C14 H14B 0.9800
C14 H14C 0.9800
C15 H15A 0.9800
C15 H15B 0.9800
C15 H15C 0.9800
C16 H16A 0.9800
C16 H16B 0.9800
C16 H16C 0.9800

loop_
_geom_hbond_atom_site_label_D
_geom_hbond_atom_site_label_H
_geom_hbond_atom_site_label_A
_geom_hbond_site_symmetry_A
_geom_hbond_distance_DH
_geom_hbond_distance_HA
_geom_hbond_distance_DA
_geom_hbond_angle_DHA
_geom_hbond_publ_flag
C14 H14B N1 . 0.9800 2.3600 2.9893(15) 122.00 yes
C15 H15B N1 . 0.9800 2.3700 2.9803(15) 120.00 yes
C11 H11B O1 2_655 0.9800 2.5600 3.490(4) 159.00 yes

loop_
_geom_torsion_atom_site_label_1
_geom_torsion_atom_site_label_2
_geom_torsion_atom_site_label_3
_geom_torsion_atom_site_label_4
_geom_torsion
C8 N1 N2 C12 -176.95(10)
C8 N1 N2 C9 -3.69(13)
C6 C1 C2 C3 0.1(2)
C1 C2 C3 C4 0.4(2)
C2 C3 C4 C5 -0.26(19)
C3 C4 C5 C6 -0.34(18)
C4 C5 C6 C1 0.79(17)
C4 C5 C6 C7 -179.04(11)
C2 C1 C6 C5 -0.66(18)
C2 C1 C6 C7 179.17(12)
C5 C6 C7 S2 -103.10(11)
C1 C6 C7 S2 77.07(12)
C8 S2 C7 C6 -176.36(8)
N2 N1 C8 S2 179.94(8)
N2 N1 C8 S1 -7.0(2)
N2 N1 C8 S1X 11.7(3)
C7 S2 C8 N1 -4.34(11)
C7 S2 C8 S1 -177.32(18)
C7 S2 C8 S1X 163.8(3)
C9 S1 C8 N1 11.8(2)
C9 S1 C8 S2 -174.86(9)
C9 S1 C8 S1X -81.9(3)
C9 S1X C8 N1 -12.7(3)
C9 S1X C8 S2 178.57(12)
C9 S1X C8 S1 82.3(3)
C12 N2 C9 C10 -57.8(3)
N1 N2 C9 C10 129.1(2)
C12 N2 C9 C11X 48.0(5)
N1 N2 C9 C11X -125.2(4)
C12 N2 C9 C11 69.4(2)
N1 N2 C9 C11 -103.8(2)
C12 N2 C9 C10X -77.1(4)
N1 N2 C9 C10X 109.8(4)
C12 N2 C9 S1X 168.1(2)
N1 N2 C9 S1X -5.0(3)
C12 N2 C9 S1 -175.75(17)
N1 N2 C9 S1 11.12(18)
C8 S1X C9 C10 -123.1(4)
C8 S1X C9 N2 8.7(3)
C8 S1X C9 C11X 135.0(5)
C8 S1X C9 C11 118.0(4)
C8 S1X C9 C10X -104.3(5)
C8 S1X C9 S1 -78.5(3)
C8 S1 C9 C10 -134.8(3)
C8 S1 C9 N2 -11.51(19)
C8 S1 C9 C11X 122.7(5)
C8 S1 C9 C11 102.4(3)
C8 S1 C9 C10X -119.5(4)
C8 S1 C9 S1X 84.9(3)
N1 N2 C12 O1 178.79(10)
C9 N2 C12 O1 5.89(16)
N1 N2 C12 C13 -0.76(15)
C9 N2 C12 C13 -173.67(9)
O1 C12 C13 C16 1.05(14)
N2 C12 C13 C16 -179.41(10)
O1 C12 C13 C15 120.25(11)
N2 C12 C13 C15 -60.21(13)
O1 C12 C13 C14 -116.95(11)
N2 C12 C13 C14 62.59(13)
